data_4501313
loop_
_publ_author_name
'Hao, Hong-Jun'
'Sun, Di'
'Liu, Fu-Jing'
'Huang, Rong-Bin'
'Zheng, Lan-Sun'

_publ_section_title
;
 Discrete Octamer Water Cluster and 1D T5(2) Water Tape Trapped in Two
 Luminescent Zn(II)/1,2-Bis(imidazol-1&#x2032;-yl)ethane/Dicarboxylate
 Hosts: From 2D (4,4) Net to 3D 5-Fold Interpenetrated Diamond Network
;
_journal_issue 12
_journal_name_full 'Crystal Growth &amp; Design'
_journal_page_first 5475
_journal_paper_doi 10.1021/cg201067q
_journal_volume 11
_journal_year 2011
_chemical_formula_moiety 'C13 H16 N4 O4 Zn, 4(H2 O)'
_chemical_formula_sum 'C13 H24 N4 O8 Zn'
_chemical_formula_weight 429.73
_chemical_name_systematic
; 
 ? 
;
_space_group_IT_number 14
_symmetry_cell_setting monoclinic
_symmetry_space_group_name_Hall '-P 2yn'
_symmetry_space_group_name_H-M 'P 1 21/n 1'
_atom_sites_solution_hydrogens geom
_atom_sites_solution_primary direct
_atom_sites_solution_secondary difmap
_audit_creation_method SHELXL-97
_cell_angle_alpha 90.00
_cell_angle_beta 104.7950(9)
_cell_angle_gamma 90.00
_cell_formula_units_Z 4
_cell_length_a 9.3287(3)
_cell_length_b 17.3921(6)
_cell_length_c 12.0743(3)
_cell_measurement_reflns_used 11493
_cell_measurement_temperature 173(2)
_cell_measurement_theta_max 54.98
_cell_measurement_theta_min 6.37
_cell_volume 1894.05(10)
_computing_structure_refinement 'SHELXL-97 (Sheldrick, 1997)'
_computing_structure_solution 'SHELXS-97 (Sheldrick, 1990)'
_diffrn_ambient_temperature 173(2)
_diffrn_measured_fraction_theta_full 0.990
_diffrn_measured_fraction_theta_max 0.990
_diffrn_measurement_device_type 'Rigaku RAXIS-RAPID Imaging Plate'
_diffrn_measurement_method \w
_diffrn_radiation_monochromator graphite
_diffrn_radiation_source 'fine-focus sealed tube'
_diffrn_radiation_type MoK\a
_diffrn_radiation_wavelength 0.71073
_diffrn_reflns_av_R_equivalents 0.0436
_diffrn_reflns_av_sigmaI/netI 0.0353
_diffrn_reflns_limit_h_max 11
_diffrn_reflns_limit_h_min -11
_diffrn_reflns_limit_k_max 20
_diffrn_reflns_limit_k_min -20
_diffrn_reflns_limit_l_max 14
_diffrn_reflns_limit_l_min -13
_diffrn_reflns_number 14440
_diffrn_reflns_theta_full 25.00
_diffrn_reflns_theta_max 25.00
_diffrn_reflns_theta_min 3.19
_diffrn_standards_decay_% 0
_exptl_absorpt_coefficient_mu 1.344
_exptl_absorpt_correction_T_max 0.8773
_exptl_absorpt_correction_T_min 0.7749
_exptl_absorpt_correction_type multi-scan
_exptl_absorpt_process_details '(ABSCOR; Higashi, 1995)'
_exptl_crystal_colour pale-yellow
_exptl_crystal_density_diffrn 1.507
_exptl_crystal_density_method 'not measured'
_exptl_crystal_description block
_exptl_crystal_F_000 896
_exptl_crystal_size_max 0.20
_exptl_crystal_size_mid 0.10
_exptl_crystal_size_min 0.10
_refine_diff_density_max 2.965
_refine_diff_density_min -0.971
_refine_diff_density_rms 0.165
_refine_ls_extinction_method SHELXL
_refine_ls_goodness_of_fit_ref 0.943
_refine_ls_hydrogen_treatment constr
_refine_ls_matrix_type full
_refine_ls_number_parameters 235
_refine_ls_number_reflns 3300
_refine_ls_number_restraints 0
_refine_ls_restrained_S_all 0.943
_refine_ls_R_factor_all 0.0881
_refine_ls_R_factor_gt 0.0764
_refine_ls_shift/su_max 0.000
_refine_ls_shift/su_mean 0.000
_refine_ls_structure_factor_coef Fsqd
_refine_ls_weighting_details 'calc w=1/[\s^2^(Fo^2^)+(0.1375P)^2^+18.8461P] where P=(Fo^2^+2Fc^2^)/3'
_refine_ls_weighting_scheme calc
_refine_ls_wR_factor_gt 0.2230
_refine_ls_wR_factor_ref 0.2355
_reflns_number_gt 2691
_reflns_number_total 3300
_reflns_threshold_expression >2sigma(I)
_cod_data_source_file cg201067q_si_002.cif
_cod_data_source_block p1
_cod_depositor_comments
;
The following automatic conversions were performed:

'_symmetry_cell_setting' value 'Monoclinic' changed to 'monoclinic'
according to /home/saulius/struct/CIF-dictionaries/cif_core.dic
dictionary named 'cif_core.dic' version 2.4.1 from 2010-06-29.

Automatic conversion script
Id: cif_fix_values 1715 2011-07-08 13:25:40Z adriana 
;
_cod_original_sg_symbol_H-M P21/n
_cod_database_code 4501313

loop_
_symmetry_equiv_pos_as_xyz
'x, y, z'
'-x+1/2, y+1/2, -z+1/2'
'-x, -y, -z'
'x-1/2, -y-1/2, z-1/2'

loop_
_atom_site_label
_atom_site_type_symbol
_atom_site_fract_x
_atom_site_fract_y
_atom_site_fract_z
_atom_site_U_iso_or_equiv
_atom_site_adp_type
_atom_site_occupancy
_atom_site_symmetry_multiplicity
_atom_site_calc_flag
_atom_site_refinement_flags
Zn1 Zn 0.75619(8) 0.25280(4) 0.29183(6) 0.0244(3) Uani 1 1 d .
O1 O 0.7569(6) 0.3048(3) 0.5050(4) 0.0380(12) Uani 1 1 d .
O3 O 0.4401(5) 0.1895(3) 0.7962(4) 0.0316(11) Uani 1 1 d .
N2 N 0.6232(6) 0.0853(3) 0.0402(5) 0.0276(12) Uani 1 1 d .
O4 O 0.5498(5) 0.2980(3) 0.8657(4) 0.0357(12) Uani 1 1 d .
N1 N 0.7318(6) 0.1730(3) 0.1664(5) 0.0281(12) Uani 1 1 d .
O2 O 0.6934(6) 0.1956(3) 0.4126(4) 0.0356(11) Uani 1 1 d .
N3 N 0.4921(7) 0.4238(3) 0.1068(5) 0.0320(13) Uani 1 1 d .
N4 N 0.6097(6) 0.3380(3) 0.2306(5) 0.0255(11) Uani 1 1 d .
C1 C 0.5553(7) 0.2316(4) 0.8295(5) 0.0266(14) Uani 1 1 d .
C8 C 0.6010(8) 0.1455(4) 0.1046(6) 0.0293(14) Uani 1 1 d .
H8A H 0.5066 0.1654 0.1060 0.035 Uiso 1 1 calc R
C13 C 0.5550(8) 0.3939(4) 0.2893(6) 0.0335(15) Uani 1 1 d .
H13A H 0.5660 0.3951 0.3697 0.040 Uiso 1 1 calc R
C7 C 0.8384(8) 0.1287(4) 0.1385(6) 0.0319(15) Uani 1 1 d .
H7A H 0.9421 0.1348 0.1692 0.038 Uiso 1 1 calc R
C2 C 0.7025(8) 0.1991(4) 0.8195(6) 0.0356(16) Uani 1 1 d .
H2B H 0.6943 0.1426 0.8100 0.043 Uiso 1 1 calc R
H2A H 0.7800 0.2101 0.8906 0.043 Uiso 1 1 calc R
C5 C 0.7071(8) 0.2383(4) 0.5007(6) 0.0310(15) Uani 1 1 d .
C12 C 0.4826(8) 0.4470(4) 0.2129(7) 0.0381(17) Uani 1 1 d .
H12A H 0.4343 0.4919 0.2299 0.046 Uiso 1 1 calc R
C4 C 0.6566(9) 0.2051(4) 0.6015(6) 0.0348(16) Uani 1 1 d .
H4B H 0.5511 0.2184 0.5926 0.042 Uiso 1 1 calc R
H?A H 0.6642 0.1483 0.6001 0.042 Uiso 1 1 calc R
C10 C 0.4467(9) 0.4665(4) -0.0009(7) 0.0389(17) Uani 1 1 d .
H10B H 0.3447 0.4863 -0.0111 0.047 Uiso 1 1 calc R
H10A H 0.4474 0.4320 -0.0660 0.047 Uiso 1 1 calc R
C11 C 0.5694(7) 0.3581(4) 0.1205(6) 0.0271(14) Uani 1 1 d .
H11A H 0.5923 0.3297 0.0600 0.033 Uiso 1 1 calc R
C9 C 0.5066(8) 0.0379(4) -0.0314(6) 0.0328(16) Uani 1 1 d .
H9B H 0.5305 0.0266 -0.1051 0.039 Uiso 1 1 calc R
H9A H 0.4110 0.0658 -0.0480 0.039 Uiso 1 1 calc R
C6 C 0.7736(8) 0.0743(4) 0.0600(6) 0.0315(15) Uani 1 1 d .
H6A H 0.8225 0.0366 0.0260 0.038 Uiso 1 1 calc R
C3 C 0.7471(8) 0.2345(5) 0.7167(6) 0.0332(16) Uani 1 1 d .
H3B H 0.7358 0.2910 0.7191 0.040 Uiso 1 1 calc R
H3A H 0.8531 0.2233 0.7238 0.040 Uiso 1 1 calc R
O1W O 0.4805(6) 0.0803(3) 0.3171(5) 0.0479(14) Uani 1 1 d .
H1WA H 0.5218 0.0363 0.3252 0.057 Uiso 1 1 d R
H1WB H 0.5454 0.1139 0.3459 0.057 Uiso 1 1 d R
O2W O 0.3962(7) 0.0576(3) 0.6600(6) 0.0577(17) Uani 1 1 d .
H2WA H 0.3574 0.0703 0.5908 0.069 Uiso 1 1 d R
H2WB H 0.4092 0.0981 0.7007 0.069 Uiso 1 1 d R
O3W O 0.7153(8) 0.4372(4) 0.6298(6) 0.0598(17) Uani 1 1 d .
H3WA H 0.7903 0.4361 0.6872 0.072 Uiso 1 1 d R
H3WB H 0.7202 0.3986 0.5877 0.072 Uiso 1 1 d R
O4W O 0.7727(8) 0.4036(4) 0.9380(6) 0.0662(19) Uani 1 1 d .
H4WA H 0.8335 0.4055 0.8963 0.079 Uiso 1 1 d R
H4WB H 0.7072 0.3700 0.9106 0.079 Uiso 1 1 d R

loop_
_atom_site_aniso_label
_atom_site_aniso_U_11
_atom_site_aniso_U_22
_atom_site_aniso_U_33
_atom_site_aniso_U_23
_atom_site_aniso_U_13
_atom_site_aniso_U_12
Zn1 0.0289(5) 0.0210(5) 0.0259(5) -0.0015(3) 0.0117(3) -0.0013(3)
O1 0.051(3) 0.038(3) 0.028(3) 0.003(2) 0.015(2) -0.009(2)
O3 0.029(3) 0.031(3) 0.035(3) 0.001(2) 0.010(2) -0.001(2)
N2 0.035(3) 0.018(3) 0.029(3) -0.004(2) 0.007(2) -0.001(2)
O4 0.036(3) 0.036(3) 0.035(3) -0.006(2) 0.011(2) 0.001(2)
N1 0.033(3) 0.026(3) 0.026(3) -0.003(2) 0.008(2) -0.003(2)
O2 0.041(3) 0.035(3) 0.036(3) 0.000(2) 0.018(2) -0.002(2)
N3 0.036(3) 0.024(3) 0.034(3) 0.003(2) 0.006(2) 0.004(2)
N4 0.027(3) 0.020(3) 0.030(3) 0.001(2) 0.009(2) 0.001(2)
C1 0.030(4) 0.035(4) 0.017(3) 0.006(3) 0.009(3) 0.006(3)
C8 0.034(4) 0.025(3) 0.029(3) -0.001(3) 0.008(3) 0.003(3)
C13 0.039(4) 0.028(4) 0.035(4) -0.008(3) 0.013(3) -0.003(3)
C7 0.033(4) 0.034(4) 0.030(3) -0.007(3) 0.010(3) 0.000(3)
C2 0.032(4) 0.042(4) 0.036(4) 0.010(3) 0.015(3) 0.008(3)
C5 0.035(4) 0.031(4) 0.030(4) -0.001(3) 0.014(3) 0.002(3)
C12 0.040(4) 0.029(4) 0.047(4) -0.003(3) 0.014(3) 0.010(3)
C4 0.047(4) 0.032(4) 0.033(4) 0.001(3) 0.023(3) -0.005(3)
C10 0.041(4) 0.030(4) 0.041(4) 0.006(3) 0.002(3) 0.002(3)
C11 0.027(3) 0.025(3) 0.029(3) -0.001(3) 0.007(3) -0.006(3)
C9 0.044(4) 0.024(4) 0.027(3) -0.002(3) 0.003(3) -0.003(3)
C6 0.035(4) 0.023(3) 0.039(4) -0.004(3) 0.015(3) 0.003(3)
C3 0.027(4) 0.040(4) 0.037(4) 0.008(3) 0.015(3) 0.004(3)
O1W 0.046(3) 0.039(3) 0.060(4) 0.002(3) 0.014(3) 0.003(2)
O2W 0.074(4) 0.034(3) 0.059(4) -0.004(3) 0.007(3) 0.013(3)
O3W 0.074(4) 0.045(4) 0.062(4) 0.007(3) 0.019(3) 0.007(3)
O4W 0.066(4) 0.073(5) 0.071(4) -0.025(4) 0.037(4) -0.027(4)

loop_
_atom_type_symbol
_atom_type_description
_atom_type_scat_dispersion_real
_atom_type_scat_dispersion_imag
_atom_type_scat_source
C C 0.0033 0.0016 'International Tables Vol C Tables 4.2.6.8 and 6.1.1.4'
H H 0.0000 0.0000 'International Tables Vol C Tables 4.2.6.8 and 6.1.1.4'
N N 0.0061 0.0033 'International Tables Vol C Tables 4.2.6.8 and 6.1.1.4'
O O 0.0106 0.0060 'International Tables Vol C Tables 4.2.6.8 and 6.1.1.4'
Zn Zn 0.2839 1.4301 'International Tables Vol C Tables 4.2.6.8 and 6.1.1.4'

loop_
_geom_angle_atom_site_label_1
_geom_angle_atom_site_label_2
_geom_angle_atom_site_label_3
_geom_angle
_geom_angle_site_symmetry_1
_geom_angle_site_symmetry_3
_geom_angle_publ_flag
O2 Zn1 O3 130.9(2) . 4_665 y
O2 Zn1 N4 109.8(2) . . y
O3 Zn1 N4 98.0(2) 4_665 . y
O2 Zn1 N1 102.1(2) . . y
O3 Zn1 N1 107.4(2) 4_665 . y
N4 Zn1 N1 107.0(2) . . y
C1 O3 Zn1 111.9(4) . 4_566 ?
C8 N2 C6 107.9(5) . . ?
C8 N2 C9 125.3(6) . . ?
C6 N2 C9 126.7(6) . . ?
C8 N1 C7 106.0(6) . . ?
C8 N1 Zn1 124.9(5) . . ?
C7 N1 Zn1 128.4(5) . . ?
C5 O2 Zn1 109.8(4) . . ?
C11 N3 C12 107.4(6) . . ?
C11 N3 C10 124.6(6) . . ?
C12 N3 C10 127.5(6) . . ?
C11 N4 C13 106.3(6) . . ?
C11 N4 Zn1 123.3(4) . . ?
C13 N4 Zn1 129.3(5) . . ?
O4 C1 O3 122.5(6) . . ?
O4 C1 C2 119.6(6) . . ?
O3 C1 C2 117.8(6) . . ?
N1 C8 N2 110.1(6) . . ?
N1 C8 H8A 124.9 . . ?
N2 C8 H8A 124.9 . . ?
C12 C13 N4 108.4(6) . . ?
C12 C13 H13A 125.8 . . ?
N4 C13 H13A 125.8 . . ?
C6 C7 N1 109.9(6) . . ?
C6 C7 H7A 125.0 . . ?
N1 C7 H7A 125.0 . . ?
C1 C2 C3 110.7(6) . . ?
C1 C2 H2B 109.5 . . ?
C3 C2 H2B 109.5 . . ?
C1 C2 H2A 109.5 . . ?
C3 C2 H2A 109.5 . . ?
H2B C2 H2A 108.1 . . ?
O1 C5 O2 122.2(6) . . ?
O1 C5 C4 120.5(6) . . ?
O2 C5 C4 117.4(6) . . ?
C13 C12 N3 107.2(6) . . ?
C13 C12 H12A 126.4 . . ?
N3 C12 H12A 126.4 . . ?
C3 C4 C5 113.0(6) . . ?
C3 C4 H4B 109.0 . . ?
C5 C4 H4B 109.0 . . ?
C3 C4 H?A 109.0 . . ?
C5 C4 H?A 109.0 . . ?
H4B C4 H?A 107.8 . . ?
N3 C10 C10 109.6(8) . 3_665 ?
N3 C10 H10B 109.8 . . ?
C10 C10 H10B 109.8 3_665 . ?
N3 C10 H10A 109.8 . . ?
C10 C10 H10A 109.8 3_665 . ?
H10B C10 H10A 108.2 . . ?
N4 C11 N3 110.7(6) . . ?
N4 C11 H11A 124.7 . . ?
N3 C11 H11A 124.7 . . ?
N2 C9 C9 109.4(7) . 3_655 ?
N2 C9 H9B 109.8 . . ?
C9 C9 H9B 109.8 3_655 . ?
N2 C9 H9A 109.8 . . ?
C9 C9 H9A 109.8 3_655 . ?
H9B C9 H9A 108.2 . . ?
C7 C6 N2 106.0(6) . . ?
C7 C6 H6A 127.0 . . ?
N2 C6 H6A 127.0 . . ?
C4 C3 C2 113.8(6) . . ?
C4 C3 H3B 108.8 . . ?
C2 C3 H3B 108.8 . . ?
C4 C3 H3A 108.8 . . ?
C2 C3 H3A 108.8 . . ?
H3B C3 H3A 107.7 . . ?
H1WA O1W H1WB 108.4 . . ?
H2WA O2W H2WB 108.4 . . ?
H3WA O3W H3WB 108.2 . . ?
H4WA O4W H4WB 108.6 . . ?

loop_
_geom_bond_atom_site_label_1
_geom_bond_atom_site_label_2
_geom_bond_distance
_geom_bond_site_symmetry_2
_geom_bond_publ_flag
Zn1 O2 1.973(5) . y
Zn1 O3 1.976(5) 4_665 y
Zn1 N4 2.023(5) . y
Zn1 N1 2.023(5) . y
O1 C5 1.244(8) . ?
O3 C1 1.277(8) . ?
O3 Zn1 1.976(5) 4_566 ?
N2 C8 1.351(8) . ?
N2 C6 1.375(9) . ?
N2 C9 1.460(9) . ?
O4 C1 1.241(9) . ?
N1 C8 1.346(9) . ?
N1 C7 1.367(9) . ?
O2 C5 1.276(9) . ?
N3 C11 1.338(9) . ?
N3 C12 1.367(10) . ?
N3 C10 1.464(9) . ?
N4 C11 1.332(9) . ?
N4 C13 1.376(9) . ?
C1 C2 1.518(9) . ?
C8 H8A 0.9500 . ?
C13 C12 1.358(11) . ?
C13 H13A 0.9500 . ?
C7 C6 1.367(10) . ?
C7 H7A 0.9500 . ?
C2 C3 1.535(9) . ?
C2 H2B 0.9900 . ?
C2 H2A 0.9900 . ?
C5 C4 1.526(9) . ?
C12 H12A 0.9500 . ?
C4 C3 1.519(10) . ?
C4 H4B 0.9900 . ?
C4 H?A 0.9900 . ?
C10 C10 1.528(15) 3_665 ?
C10 H10B 0.9900 . ?
C10 H10A 0.9900 . ?
C11 H11A 0.9500 . ?
C9 C9 1.540(13) 3_655 ?
C9 H9B 0.9900 . ?
C9 H9A 0.9900 . ?
C6 H6A 0.9500 . ?
C3 H3B 0.9900 . ?
C3 H3A 0.9900 . ?
O1W H1WA 0.8500 . ?
O1W H1WB 0.8499 . ?
O2W H2WA 0.8500 . ?
O2W H2WB 0.8500 . ?
O3W H3WA 0.8499 . ?
O3W H3WB 0.8500 . ?
O4W H4WA 0.8500 . ?
O4W H4WB 0.8500 . ?

loop_
_geom_hbond_atom_site_label_D
_geom_hbond_atom_site_label_H
_geom_hbond_atom_site_label_A
_geom_hbond_distance_DH
_geom_hbond_distance_HA
_geom_hbond_distance_DA
_geom_hbond_angle_DHA
_geom_hbond_site_symmetry_A
O1W H1WA O2W 0.85 1.79 2.642(8) 178.3 3_656
O1W H1WB O2 0.85 2.00 2.852(8) 178.2 .
O2W H2WA O4W 0.85 1.87 2.718(9) 179.0 4_565
O2W H2WB O3 0.85 1.94 2.792(8) 179.0 .
O3W H3WB O1 0.85 1.99 2.832(8) 172.2 .
O3W H3WA O1W 0.85 2.07 2.910(9) 172.1 4_666
O4W H4WA O1W 0.85 1.88 2.723(8) 172.5 4_666
O4W H4WB O4 0.85 1.90 2.745(8) 172.4 .

loop_
_geom_torsion_atom_site_label_1
_geom_torsion_atom_site_label_2
_geom_torsion_atom_site_label_3
_geom_torsion_atom_site_label_4
_geom_torsion
C1 C2 C3 C4 -73.3(8)
C2 C3 C4 C5 -177.4(6)
